data_4326047
loop_
_publ_author_name
'Mee Chang'
'Atsushi Kobayashi'
'Kiyohiko Nakajima'
'Ho-Chol Chang'
'Masako Kato'

_publ_contact_author_email akoba@sci.hokudai.ac.jp
_publ_contact_author_fax +81-11-706-3447
_publ_contact_author_name 'Atsushi Kobayashi'
_publ_contact_author_phone +81-11-706-3819
_publ_section_title
;
 Dimensionality Control of Vapochromic Hydrogen-Bonded Proton-Transfer
 Assemblies Composed of a Bis(hydrazone)iron(II) Complex
;
_journal_name_full 'Inorganic Chemistry'
_journal_page_first 8308
_journal_page_last 8317
_journal_paper_doi 10.1021/ic2008396
_journal_volume 50
_journal_year 2011
_chemical_formula_moiety 'C52 H52 Cl2 Fe Ho0 N6 O4.25 P2'
_chemical_formula_sum 'C52 H52 Cl2 Fe Ho0 N6 O4.25 P2'
_chemical_formula_weight 1017.69
_chemical_name_systematic
;
 ?
;
_space_group_IT_number 15
_symmetry_cell_setting monoclinic
_symmetry_space_group_name_Hall '-C 2yc'
_symmetry_space_group_name_H-M 'C 1 2/c 1'
_atom_sites_solution_hydrogens geom
_atom_sites_solution_primary direct
_atom_sites_solution_secondary difmap
_audit_creation_method SHELXL-97
_cell_angle_alpha 90.00
_cell_angle_beta 92.300(4)
_cell_angle_gamma 90.00
_cell_formula_units_Z 4
_cell_length_a 20.7688(19)
_cell_length_b 12.2448(7)
_cell_length_c 19.2175(16)
_cell_measurement_reflns_used 8327
_cell_measurement_temperature 150(2)
_cell_measurement_theta_max 27.4835
_cell_measurement_theta_min 3.1829
_cell_volume 4883.3(7)
_computing_structure_refinement 'SHELXL-97 (Sheldrick, 1997)'
_diffrn_ambient_temperature 150(2)
_diffrn_detector_area_resol_mean 14.7059
_diffrn_measured_fraction_theta_full 0.992
_diffrn_measured_fraction_theta_max 0.992
_diffrn_measurement_device_type 'Rigaku Mecury'
_diffrn_measurement_method \w
_diffrn_radiation_monochromator graphite
_diffrn_radiation_source 'fine-focus sealed tube'
_diffrn_radiation_type MoK\a
_diffrn_radiation_wavelength 0.71070
_diffrn_reflns_av_R_equivalents 0.0160
_diffrn_reflns_av_sigmaI/netI 0.0440
_diffrn_reflns_limit_h_max 26
_diffrn_reflns_limit_h_min -25
_diffrn_reflns_limit_k_max 15
_diffrn_reflns_limit_k_min -13
_diffrn_reflns_limit_l_max 24
_diffrn_reflns_limit_l_min -24
_diffrn_reflns_number 19170
_diffrn_reflns_theta_full 27.48
_diffrn_reflns_theta_max 27.48
_diffrn_reflns_theta_min 3.33
_exptl_absorpt_coefficient_mu 0.537
_exptl_absorpt_correction_T_max 1.0000
_exptl_absorpt_correction_T_min 0.8791
_exptl_absorpt_correction_type numerical
_exptl_crystal_colour Red
_exptl_crystal_density_diffrn 1.384
_exptl_crystal_description Block
_exptl_crystal_F_000 2120
_exptl_crystal_size_max 0.1
_exptl_crystal_size_mid 0.1
_exptl_crystal_size_min 0.1
_refine_diff_density_max 0.588
_refine_diff_density_min -0.686
_refine_diff_density_rms 0.054
_refine_ls_extinction_method none
_refine_ls_goodness_of_fit_ref 1.042
_refine_ls_hydrogen_treatment constr
_refine_ls_matrix_type full
_refine_ls_number_parameters 309
_refine_ls_number_reflns 5560
_refine_ls_number_restraints 0
_refine_ls_restrained_S_all 1.042
_refine_ls_R_factor_all 0.0376
_refine_ls_R_factor_gt 0.0321
_refine_ls_shift/su_max 0.016
_refine_ls_shift/su_mean 0.008
_refine_ls_structure_factor_coef Fsqd
_refine_ls_weighting_details 'calc w=1/[\s^2^(Fo^2^)+(0.0476P)^2^+0.7813P] where P=(Fo^2^+2Fc^2^)/3'
_refine_ls_weighting_scheme calc
_refine_ls_wR_factor_gt 0.0902
_refine_ls_wR_factor_ref 0.0933
_reflns_number_gt 4659
_reflns_number_total 5560
_reflns_threshold_expression >2sigma(I)
_cod_data_source_file ic2008396_si_002_3.cif
_cod_data_source_block '[Fe(Hpbph)2]Cl2'
_cod_original_sg_symbol_Hall -C2yc
_cod_database_code 4326047

loop_
_symmetry_equiv_pos_as_xyz
'x, y, z'
'-x, y, -z+1/2'
'x+1/2, y+1/2, z'
'-x+1/2, y+1/2, -z+1/2'
'-x, -y, -z'
'x, -y, z-1/2'
'-x+1/2, -y+1/2, -z'
'x+1/2, -y+1/2, z-1/2'

loop_
_atom_site_label
_atom_site_type_symbol
_atom_site_fract_x
_atom_site_fract_y
_atom_site_fract_z
_atom_site_U_iso_or_equiv
_atom_site_adp_type
_atom_site_occupancy
_atom_site_symmetry_multiplicity
_atom_site_calc_flag
_atom_site_refinement_flags
Fe Fe 0.0000 0.87357(2) 0.7500 0.01142(9) Uani 1 2 d S
P P -0.081473(18) 0.75109(3) 0.74267(2) 0.01304(10) Uani 1 1 d .
Cl Cl 0.10120(2) 1.05302(4) 0.98300(2) 0.03602(13) Uani 1 1 d .
N3 N -0.00512(6) 0.88472(10) 0.85035(7) 0.0141(3) Uani 1 1 d .
C11 C -0.16770(8) 0.66471(14) 0.64208(9) 0.0210(3) Uani 1 1 d .
H11 H -0.1884 0.6366 0.6802 0.025 Uiso 1 1 calc R
C12 C -0.11102(7) 0.72584(13) 0.65338(8) 0.0157(3) Uani 1 1 d .
C14 C -0.19862(7) 0.86417(13) 0.73986(9) 0.0199(3) Uani 1 1 d .
H14 H -0.1905 0.8765 0.6933 0.024 Uiso 1 1 calc R
C13 C -0.15568(7) 0.80099(13) 0.78125(8) 0.0165(3) Uani 1 1 d .
C7 C -0.08123(7) 0.76951(13) 0.59550(8) 0.0170(3) Uani 1 1 d .
C19 C -0.07109(7) 0.61444(13) 0.78110(8) 0.0159(3) Uani 1 1 d .
C10 C -0.19363(8) 0.64511(14) 0.57587(9) 0.0258(4) Uani 1 1 d .
H10 H -0.2314 0.6048 0.5699 0.031 Uiso 1 1 calc R
N1 N 0.06526(6) 0.99339(10) 0.74771(6) 0.0135(3) Uani 1 1 d .
N2 N -0.05151(6) 0.95910(11) 0.86882(7) 0.0189(3) Uani 1 1 d .
H2 H -0.0606 0.9683 0.9117 0.023 Uiso 1 1 calc R
O1 O 0.22666(7) 0.94316(12) 0.92605(8) 0.0413(4) Uani 1 1 d .
C6 C 0.02655(7) 0.84335(13) 0.90422(8) 0.0167(3) Uani 1 1 d .
H6 H 0.0123 0.8637 0.9476 0.020 Uiso 1 1 calc R
C21 C -0.07387(8) 0.41753(14) 0.77481(10) 0.0263(4) Uani 1 1 d .
H21 H -0.0806 0.3543 0.7487 0.032 Uiso 1 1 calc R
C8 C -0.10785(8) 0.74677(14) 0.52833(9) 0.0237(4) Uani 1 1 d .
H8 H -0.0875 0.7737 0.4896 0.028 Uiso 1 1 calc R
C18 C -0.16847(8) 0.78505(15) 0.85113(9) 0.0247(4) Uani 1 1 d .
H18 H -0.1402 0.7440 0.8793 0.030 Uiso 1 1 calc R
C20 C -0.08054(7) 0.51861(13) 0.74277(9) 0.0190(3) Uani 1 1 d .
H20 H -0.0914 0.5225 0.6954 0.023 Uiso 1 1 calc R
C16 C -0.26548(8) 0.89141(15) 0.83758(10) 0.0290(4) Uani 1 1 d .
H16 H -0.3021 0.9211 0.8564 0.035 Uiso 1 1 calc R
C9 C -0.16317(9) 0.68561(15) 0.51863(9) 0.0279(4) Uani 1 1 d .
H9 H -0.1799 0.6717 0.4739 0.033 Uiso 1 1 calc R
C22 C -0.05729(8) 0.40949(15) 0.84514(10) 0.0301(4) Uani 1 1 d .
H22 H -0.0538 0.3415 0.8665 0.036 Uiso 1 1 calc R
C24 C -0.05224(7) 0.60557(14) 0.85183(9) 0.0206(4) Uani 1 1 d .
H24 H -0.0439 0.6684 0.8779 0.025 Uiso 1 1 calc R
C23 C -0.04595(8) 0.50417(15) 0.88318(9) 0.0276(4) Uani 1 1 d .
H23 H -0.0340 0.4995 0.9302 0.033 Uiso 1 1 calc R
C17 C -0.22317(9) 0.83015(16) 0.87893(10) 0.0308(4) Uani 1 1 d .
H17 H -0.2314 0.8191 0.9256 0.037 Uiso 1 1 calc R
C15 C -0.25327(8) 0.90839(14) 0.76843(10) 0.0257(4) Uani 1 1 d .
H15 H -0.2818 0.9497 0.7407 0.031 Uiso 1 1 calc R
C25 C 0.26588(10) 1.03560(19) 0.91720(13) 0.0467(6) Uani 1 1 d .
H25A H 0.2664 1.0792 0.9587 0.070 Uiso 1 1 calc R
H25B H 0.2490 1.0780 0.8786 0.070 Uiso 1 1 calc R
H25C H 0.3089 1.0126 0.9082 0.070 Uiso 1 1 calc R
C5 C 0.08228(7) 1.01724(13) 0.68257(8) 0.0155(3) Uani 1 1 d .
C1 C 0.09201(7) 1.05320(13) 0.80062(8) 0.0177(3) Uani 1 1 d .
H1 H 0.0799 1.0390 0.8458 0.021 Uiso 1 1 calc R
C4 C 0.12798(7) 1.09676(14) 0.66780(9) 0.0205(3) Uani 1 1 d .
H4 H 0.1396 1.1097 0.6223 0.025 Uiso 1 1 calc R
C2 C 0.13638(8) 1.13397(13) 0.79002(9) 0.0222(4) Uani 1 1 d .
H2A H 0.1537 1.1740 0.8274 0.027 Uiso 1 1 calc R
C3 C 0.15519(8) 1.15521(14) 0.72244(9) 0.0233(4) Uani 1 1 d .
H3 H 0.1859 1.2085 0.7145 0.028 Uiso 1 1 calc R
C26 C 0.09407(12) 1.3501(2) 0.94673(13) 0.0544(6) Uani 1 1 d .
H26A H 0.0918 1.3382 0.8968 0.065 Uiso 1 1 calc R
H26B H 0.0958 1.4275 0.9575 0.065 Uiso 1 1 calc R
O2A O 0.1381(2) 1.2935(4) 0.9791(3) 0.074(2) Uiso 0.415(6) 1 d P
O2B O 0.04988(12) 1.2965(2) 0.98040(13) 0.0684(11) Uiso 0.754(6) 1 d P
HO1 H 0.1875(13) 0.972(2) 0.9486(14) 0.079(9) Uiso 1 1 d .

loop_
_atom_site_aniso_label
_atom_site_aniso_U_11
_atom_site_aniso_U_22
_atom_site_aniso_U_33
_atom_site_aniso_U_23
_atom_site_aniso_U_13
_atom_site_aniso_U_12
Fe 0.01259(15) 0.01141(17) 0.01026(15) 0.000 0.00041(11) 0.000
P 0.01271(19) 0.0128(2) 0.01362(19) -0.00010(14) 0.00093(15) -0.00061(14)
Cl 0.0431(3) 0.0470(3) 0.0186(2) -0.00541(19) 0.00943(19) -0.0083(2)
N3 0.0146(6) 0.0129(7) 0.0150(6) -0.0008(5) 0.0016(5) 0.0006(5)
C11 0.0207(8) 0.0177(9) 0.0244(8) -0.0010(7) -0.0005(7) -0.0016(6)
C12 0.0162(7) 0.0143(8) 0.0165(7) -0.0017(6) -0.0013(6) 0.0010(6)
C14 0.0173(7) 0.0175(9) 0.0250(8) -0.0020(7) 0.0004(7) -0.0017(6)
C13 0.0133(7) 0.0142(8) 0.0223(8) -0.0022(6) 0.0039(6) -0.0017(6)
C7 0.0192(7) 0.0153(8) 0.0163(7) -0.0022(6) -0.0013(6) 0.0015(6)
C19 0.0113(7) 0.0154(8) 0.0213(8) 0.0030(6) 0.0034(6) -0.0001(5)
C10 0.0225(8) 0.0211(9) 0.0329(10) -0.0034(7) -0.0093(8) -0.0040(7)
N1 0.0145(6) 0.0111(6) 0.0148(6) -0.0003(5) 0.0010(5) 0.0003(5)
N2 0.0216(7) 0.0231(8) 0.0122(6) -0.0016(5) 0.0029(5) 0.0077(6)
O1 0.0365(8) 0.0353(9) 0.0514(9) 0.0031(7) -0.0068(7) 0.0005(6)
C6 0.0201(7) 0.0190(8) 0.0110(7) 0.0003(6) 0.0014(6) -0.0014(6)
C21 0.0211(8) 0.0159(9) 0.0421(11) -0.0004(8) 0.0025(8) -0.0021(6)
C8 0.0294(9) 0.0246(10) 0.0168(8) -0.0014(7) -0.0037(7) -0.0018(7)
C18 0.0241(8) 0.0240(10) 0.0265(9) 0.0028(7) 0.0075(7) 0.0037(7)
C20 0.0129(7) 0.0192(9) 0.0250(8) -0.0005(7) 0.0019(6) -0.0011(6)
C16 0.0190(8) 0.0235(10) 0.0456(11) -0.0075(8) 0.0133(8) 0.0004(7)
C9 0.0323(9) 0.0275(10) 0.0229(9) -0.0057(7) -0.0099(8) -0.0027(8)
C22 0.0285(9) 0.0202(10) 0.0420(11) 0.0125(8) 0.0060(8) 0.0010(7)
C24 0.0186(8) 0.0205(9) 0.0228(8) 0.0015(7) 0.0023(7) 0.0003(6)
C23 0.0278(9) 0.0293(10) 0.0258(9) 0.0102(8) 0.0031(7) 0.0036(7)
C17 0.0333(10) 0.0277(11) 0.0326(10) 0.0001(8) 0.0158(8) 0.0013(8)
C15 0.0157(8) 0.0201(9) 0.0412(11) -0.0024(8) -0.0002(7) 0.0018(6)
C25 0.0370(11) 0.0455(14) 0.0571(15) 0.0079(11) -0.0052(11) -0.0034(10)
C5 0.0153(7) 0.0135(8) 0.0175(7) 0.0017(6) -0.0007(6) 0.0028(6)
C1 0.0188(7) 0.0172(8) 0.0169(8) -0.0025(6) -0.0006(6) 0.0012(6)
C4 0.0198(8) 0.0187(9) 0.0232(8) 0.0047(7) 0.0035(7) -0.0011(6)
C2 0.0224(8) 0.0173(9) 0.0266(9) -0.0061(7) -0.0032(7) -0.0035(6)
C3 0.0196(8) 0.0152(9) 0.0352(10) 0.0012(7) 0.0022(7) -0.0042(6)
C26 0.0611(15) 0.0550(16) 0.0477(14) 0.0086(12) 0.0095(12) 0.0032(13)

loop_
_atom_type_symbol
_atom_type_description
_atom_type_scat_dispersion_real
_atom_type_scat_dispersion_imag
_atom_type_scat_source
C C 0.0033 0.0016 'International Tables Vol C Tables 4.2.6.8 and 6.1.1.4'
H H 0.0000 0.0000 'International Tables Vol C Tables 4.2.6.8 and 6.1.1.4'
Cl Cl 0.1484 0.1585 'International Tables Vol C Tables 4.2.6.8 and 6.1.1.4'
Fe Fe 0.3463 0.8444 'International Tables Vol C Tables 4.2.6.8 and 6.1.1.4'
N N 0.0061 0.0033 'International Tables Vol C Tables 4.2.6.8 and 6.1.1.4'
P P 0.1023 0.0942 'International Tables Vol C Tables 4.2.6.8 and 6.1.1.4'
O O 0.0106 0.0060 'International Tables Vol C Tables 4.2.6.8 and 6.1.1.4'
Ho Ho -0.2175 4.6783 'International Tables Vol C Tables 4.2.6.8 and 6.1.1.4'

loop_
_geom_angle_atom_site_label_1
_geom_angle_atom_site_label_2
_geom_angle_atom_site_label_3
_geom_angle
_geom_angle_site_symmetry_1
_geom_angle_site_symmetry_3
N3 Fe N3 171.94(8) 2_556 .
N3 Fe N1 82.08(5) 2_556 .
N3 Fe N1 91.98(5) . .
N3 Fe N1 91.98(5) 2_556 2_556
N3 Fe N1 82.08(5) . 2_556
N1 Fe N1 85.57(7) . 2_556
N3 Fe P 92.17(4) 2_556 2_556
N3 Fe P 93.18(4) . 2_556
N1 Fe P 88.96(4) . 2_556
N1 Fe P 172.62(4) 2_556 2_556
N3 Fe P 93.18(4) 2_556 .
N3 Fe P 92.17(4) . .
N1 Fe P 172.62(4) . .
N1 Fe P 88.96(4) 2_556 .
P Fe P 96.90(2) 2_556 .
C12 P C19 104.66(7) . .
C12 P C13 100.34(7) . .
C19 P C13 103.11(7) . .
C12 P Fe 113.17(5) . .
C19 P Fe 120.21(5) . .
C13 P Fe 113.03(5) . .
C6 N3 N2 112.71(13) . .
C6 N3 Fe 135.60(11) . .
N2 N3 Fe 111.59(9) . .
C10 C11 C12 121.85(17) . .
C10 C11 H11 119.1 . .
C12 C11 H11 119.1 . .
C7 C12 C11 118.36(13) . .
C7 C12 P 122.64(11) . .
C11 C12 P 118.92(12) . .
C15 C14 C13 120.07(16) . .
C15 C14 H14 120.0 . .
C13 C14 H14 120.0 . .
C18 C13 C14 118.83(15) . .
C18 C13 P 122.47(12) . .
C14 C13 P 118.54(12) . .
C12 C7 C8 118.79(14) . .
C12 C7 C6 127.26(13) . 2_556
C8 C7 C6 113.83(14) . 2_556
C20 C19 C24 118.30(15) . .
C20 C19 P 122.80(12) . .
C24 C19 P 118.90(12) . .
C11 C10 C9 119.75(16) . .
C11 C10 H10 120.1 . .
C9 C10 H10 120.1 . .
C5 N1 C1 117.75(13) . .
C5 N1 Fe 112.53(10) . .
C1 N1 Fe 129.69(11) . .
C5 N2 N3 118.15(13) 2_556 .
C5 N2 H2 120.9 2_556 .
N3 N2 H2 120.9 . .
C25 O1 HO1 104.6(16) . .
N3 C6 C7 127.84(14) . 2_556
N3 C6 H6 116.1 . .
C7 C6 H6 116.1 2_556 .
C22 C21 C20 120.89(17) . .
C22 C21 H21 119.6 . .
C20 C21 H21 119.6 . .
C9 C8 C7 121.67(17) . .
C9 C8 H8 119.2 . .
C7 C8 H8 119.2 . .
C17 C18 C13 120.37(16) . .
C17 C18 H18 119.8 . .
C13 C18 H18 119.8 . .
C21 C20 C19 120.44(15) . .
C21 C20 H20 119.8 . .
C19 C20 H20 119.8 . .
C17 C16 C15 119.92(17) . .
C17 C16 H16 120.0 . .
C15 C16 H16 120.0 . .
C8 C9 C10 119.53(15) . .
C8 C9 H9 120.2 . .
C10 C9 H9 120.2 . .
C21 C22 C23 119.06(17) . .
C21 C22 H22 120.5 . .
C23 C22 H22 120.5 . .
C23 C24 C19 120.58(16) . .
C23 C24 H24 119.7 . .
C19 C24 H24 119.7 . .
C24 C23 C22 120.66(16) . .
C24 C23 H23 119.7 . .
C22 C23 H23 119.7 . .
C16 C17 C18 120.37(18) . .
C16 C17 H17 119.8 . .
C18 C17 H17 119.8 . .
C16 C15 C14 120.43(16) . .
C16 C15 H15 119.8 . .
C14 C15 H15 119.8 . .
O1 C25 H25A 109.5 . .
O1 C25 H25B 109.5 . .
H25A C25 H25B 109.5 . .
O1 C25 H25C 109.5 . .
H25A C25 H25C 109.5 . .
H25B C25 H25C 109.5 . .
N1 C5 N2 115.43(14) . 2_556
N1 C5 C4 123.09(14) . .
N2 C5 C4 121.47(15) 2_556 .
N1 C1 C2 122.41(15) . .
N1 C1 H1 118.8 . .
C2 C1 H1 118.8 . .
C3 C4 C5 118.03(16) . .
C3 C4 H4 121.0 . .
C5 C4 H4 121.0 . .
C1 C2 C3 119.15(15) . .
C1 C2 H2A 120.4 . .
C3 C2 H2A 120.4 . .
C4 C3 C2 119.50(15) . .
C4 C3 H3 120.3 . .
C2 C3 H3 120.3 . .
O2A C26 O2B 89.4(3) . .
O2A C26 H26A 113.7 . .
O2B C26 H26A 113.7 . .
O2A C26 H26B 113.8 . .
O2B C26 H26B 113.7 . .
H26A C26 H26B 111.0 . .

loop_
_geom_bond_atom_site_label_1
_geom_bond_atom_site_label_2
_geom_bond_distance
_geom_bond_site_symmetry_2
Fe N3 1.9405(13) 2_556
Fe N3 1.9405(13) .
Fe N1 1.9990(13) .
Fe N1 1.9990(12) 2_556
Fe P 2.2613(4) 2_556
Fe P 2.2613(4) .
P C12 1.8254(15) .
P C19 1.8382(16) .
P C13 1.8413(16) .
N3 C6 1.3062(18) .
N3 N2 1.3824(17) .
C11 C10 1.383(2) .
C11 C12 1.404(2) .
C11 H11 0.9300 .
C12 C7 1.400(2) .
C14 C15 1.390(2) .
C14 C13 1.403(2) .
C14 H14 0.9300 .
C13 C18 1.393(2) .
C7 C8 1.411(2) .
C7 C6 1.451(2) 2_556
C19 C20 1.395(2) .
C19 C24 1.403(2) .
C10 C9 1.383(3) .
C10 H10 0.9300 .
N1 C5 1.347(2) .
N1 C1 1.3540(18) .
N2 C5 1.3564(19) 2_556
N2 H2 0.8600 .
O1 C25 1.409(3) .
O1 HO1 1.00(3) .
C6 C7 1.451(2) 2_556
C6 H6 0.9300 .
C21 C22 1.385(3) .
C21 C20 1.387(2) .
C21 H21 0.9300 .
C8 C9 1.378(2) .
C8 H8 0.9300 .
C18 C17 1.389(2) .
C18 H18 0.9300 .
C20 H20 0.9300 .
C16 C17 1.382(3) .
C16 C15 1.379(3) .
C16 H16 0.9300 .
C9 H9 0.9300 .
C22 C23 1.386(3) .
C22 H22 0.9300 .
C24 C23 1.384(2) .
C24 H24 0.9300 .
C23 H23 0.9300 .
C17 H17 0.9300 .
C15 H15 0.9300 .
C25 H25A 0.9600 .
C25 H25B 0.9600 .
C25 H25C 0.9600 .
C5 N2 1.3564(19) 2_556
C5 C4 1.397(2) .
C1 C2 1.373(2) .
C1 H1 0.9300 .
C4 C3 1.374(2) .
C4 H4 0.9300 .
C2 C3 1.395(2) .
C2 H2A 0.9300 .
C3 H3 0.9300 .
C26 O2A 1.287(5) .
C26 O2B 1.319(3) .
C26 H26A 0.9700 .
C26 H26B 0.9700 .
